data_8103198
loop_
_publ_author_name
'Cheng-Tao Sun'

_publ_section_title
;
 Crystal structure of 1,2-bis[2-(pent-3-en-4-yl-2-one)aminophenoxy]ethane,
 C24H28N2O4
;
_journal_issue 4
_journal_name_full 'Zeitschrift f\"ur Kristallographie - New Crystal Structures'
_journal_page_first 503
_journal_volume 226
_journal_year 2011
_chemical_formula_sum 'C12 H14 N O2'
_chemical_formula_weight 204.24
_space_group_IT_number 14
_symmetry_cell_setting monoclinic
_symmetry_space_group_name_Hall '-P 2yn'
_symmetry_space_group_name_H-M 'P 1 21/n 1'
_atom_sites_solution_hydrogens geom
_atom_sites_solution_primary direct
_atom_sites_solution_secondary difmap
_audit_creation_method SHELXL-97
_cell_angle_alpha 90.00
_cell_angle_beta 99.166(13)
_cell_angle_gamma 90.00
_cell_formula_units_Z 4
_cell_length_a 14.239(5)
_cell_length_b 5.148(2)
_cell_length_c 15.068(6)
_cell_measurement_temperature 273(2)
_cell_volume 1090.4(7)
_computing_molecular_graphics 'SHELXL-97 (Sheldrick, 1997)'
_computing_structure_refinement 'SHELXL-97 (Sheldrick, 1997)'
_diffrn_ambient_temperature 273(2)
_diffrn_measured_fraction_theta_full 0.994
_diffrn_measured_fraction_theta_max 0.994
_diffrn_measurement_device_type 'Bruker CCD Area Detector'
_diffrn_measurement_method '\f and \w scan'
_diffrn_radiation_monochromator graphite
_diffrn_radiation_source 'fine-focus sealed tube'
_diffrn_radiation_type MoK\a
_diffrn_radiation_wavelength 0.71073
_diffrn_reflns_av_R_equivalents 0.0333
_diffrn_reflns_av_sigmaI/netI 0.0239
_diffrn_reflns_limit_h_max 16
_diffrn_reflns_limit_h_min -15
_diffrn_reflns_limit_k_max 5
_diffrn_reflns_limit_k_min -6
_diffrn_reflns_limit_l_max 17
_diffrn_reflns_limit_l_min -17
_diffrn_reflns_number 8982
_diffrn_reflns_theta_full 25.10
_diffrn_reflns_theta_max 25.10
_diffrn_reflns_theta_min 1.83
_exptl_absorpt_coefficient_mu 0.085
_exptl_absorpt_correction_T_max 0.9824
_exptl_absorpt_correction_T_min 0.9742
_exptl_absorpt_correction_type multi-scan
_exptl_absorpt_process_details 'SADABS (Bruker, 2005)'
_exptl_crystal_density_diffrn 1.244
_exptl_crystal_density_method 'not measured'
_exptl_crystal_F_000 436
_exptl_crystal_size_max 0.31
_exptl_crystal_size_mid 0.29
_exptl_crystal_size_min 0.21
_refine_diff_density_max 0.148
_refine_diff_density_min -0.114
_refine_diff_density_rms 0.026
_refine_ls_extinction_coef 0.017(3)
_refine_ls_extinction_expression Fc^*^=kFc[1+0.001xFc^2^\l^3^/sin(2\q)]^-1/4^
_refine_ls_extinction_method SHELXL
_refine_ls_goodness_of_fit_ref 1.038
_refine_ls_hydrogen_treatment constr
_refine_ls_matrix_type full
_refine_ls_number_parameters 140
_refine_ls_number_reflns 1921
_refine_ls_number_restraints 0
_refine_ls_restrained_S_all 1.038
_refine_ls_R_factor_all 0.0484
_refine_ls_R_factor_gt 0.0374
_refine_ls_shift/su_max 0.005
_refine_ls_shift/su_mean 0.001
_refine_ls_structure_factor_coef Fsqd
_refine_ls_weighting_details 'calc w=1/[\s^2^(Fo^2^)+(0.0568P)^2^+0.1840P] where P=(Fo^2^+2Fc^2^)/3'
_refine_ls_weighting_scheme calc
_refine_ls_wR_factor_gt 0.1044
_refine_ls_wR_factor_ref 0.1113
_reflns_number_gt 1531
_reflns_number_total 1921
_reflns_threshold_expression >2sigma(I)
_cod_data_source_file 1267-3486.cff
_cod_data_source_block p
_cod_depositor_comments
;
The following automatic conversions were performed:

'_exptl_absorpt_correction_type' value 'Multi-scan' changed to
'multi-scan' according to
/home/saulius/struct/CIF-dictionaries/cif_core.dic dictionary named
'cif_core.dic' version 2.4.1 from 2010-06-29.

Automatic conversion script
Id: cif_fix_values 1715 2011-07-08 13:25:40Z adriana 
;
_cod_original_cell_volume 1090.5(7)
_cod_original_sg_symbol_H-M p21/n
_cod_database_code 8103198

loop_
_symmetry_equiv_pos_as_xyz
'x, y, z'
'-x+1/2, y+1/2, -z+1/2'
'-x, -y, -z'
'x-1/2, -y-1/2, z-1/2'

loop_
_atom_site_label
_atom_site_type_symbol
_atom_site_fract_x
_atom_site_fract_y
_atom_site_fract_z
_atom_site_U_iso_or_equiv
_atom_site_adp_type
_atom_site_occupancy
_atom_site_symmetry_multiplicity
_atom_site_calc_flag
_atom_site_refinement_flags
C1 C 0.77288(11) 0.5534(3) 0.36115(10) 0.0544(4) Uani 1 1 d .
H1 H 0.8167 0.6776 0.3493 0.065 Uiso 1 1 calc R
C2 C 0.68389(12) 0.5400(3) 0.30770(10) 0.0574(4) Uani 1 1 d .
H2 H 0.6680 0.6561 0.2604 0.069 Uiso 1 1 calc R
C3 C 0.61989(12) 0.3562(3) 0.32477(11) 0.0594(4) Uani 1 1 d .
H3 H 0.5608 0.3456 0.2884 0.071 Uiso 1 1 calc R
C4 C 0.64256(11) 0.1857(3) 0.39600(11) 0.0572(4) Uani 1 1 d .
H4 H 0.5984 0.0612 0.4067 0.069 Uiso 1 1 calc R
C5 C 0.73000(10) 0.1970(3) 0.45169(9) 0.0445(4) Uani 1 1 d .
C6 C 0.79606(10) 0.3828(3) 0.43151(9) 0.0460(4) Uani 1 1 d .
C7 C 0.95689(10) 0.5375(3) 0.46672(11) 0.0566(4) Uani 1 1 d .
H7A H 0.9414 0.7193 0.4733 0.068 Uiso 1 1 calc R
H7B H 0.9679 0.5079 0.4056 0.068 Uiso 1 1 calc R
C8 C 0.62220(11) -0.2348(4) 0.53811(12) 0.0644(5) Uani 1 1 d .
H8A H 0.6172 -0.3068 0.4788 0.073(5) Uiso 1 1 calc R
H8B H 0.5805 -0.0880 0.5370 0.087(6) Uiso 1 1 calc R
H8C H 0.6046 -0.3640 0.5784 0.098(7) Uiso 1 1 calc R
C9 C 0.72248(10) -0.1503(3) 0.56964(10) 0.0462(4) Uani 1 1 d .
C10 C 0.77490(11) -0.2683(3) 0.64264(10) 0.0534(4) Uani 1 1 d .
H10 H 0.7452 -0.3991 0.6704 0.064 Uiso 1 1 calc R
C11 C 0.87069(12) -0.2089(3) 0.67987(11) 0.0568(4) Uani 1 1 d .
C12 C 0.91699(14) -0.3673(4) 0.75873(13) 0.0832(6) Uani 1 1 d .
H12A H 0.9811 -0.3081 0.7772 0.125 Uiso 1 1 calc R
H12B H 0.9177 -0.5470 0.7417 0.125 Uiso 1 1 calc R
H12C H 0.8818 -0.3481 0.8076 0.125 Uiso 1 1 calc R
N1 N 0.76226(8) 0.0416(2) 0.52719(8) 0.0512(4) Uani 1 1 d .
H1A H 0.8197 0.0764 0.5515 0.061 Uiso 1 1 calc R
O1 O 0.88229(7) 0.3759(2) 0.48712(7) 0.0588(3) Uani 1 1 d .
O2 O 0.91758(8) -0.0348(3) 0.65026(9) 0.0766(4) Uani 1 1 d .

loop_
_atom_site_aniso_label
_atom_site_aniso_U_11
_atom_site_aniso_U_22
_atom_site_aniso_U_33
_atom_site_aniso_U_23
_atom_site_aniso_U_13
_atom_site_aniso_U_12
C1 0.0525(9) 0.0583(10) 0.0532(9) 0.0054(7) 0.0104(7) -0.0018(8)
C2 0.0636(10) 0.0578(10) 0.0477(8) 0.0034(7) -0.0007(7) 0.0078(8)
C3 0.0568(10) 0.0563(10) 0.0577(9) -0.0041(8) -0.0132(7) 0.0013(8)
C4 0.0516(9) 0.0495(9) 0.0652(10) 0.0012(7) -0.0076(7) -0.0076(7)
C5 0.0421(8) 0.0416(8) 0.0478(8) -0.0033(6) 0.0007(6) 0.0017(6)
C6 0.0394(8) 0.0527(9) 0.0458(8) -0.0027(6) 0.0064(6) 0.0016(6)
C7 0.0396(8) 0.0683(10) 0.0630(10) 0.0096(8) 0.0117(7) -0.0072(7)
C8 0.0492(10) 0.0772(12) 0.0660(11) 0.0056(9) 0.0070(8) -0.0128(9)
C9 0.0421(8) 0.0453(8) 0.0521(8) -0.0043(6) 0.0107(6) -0.0014(6)
C10 0.0511(9) 0.0529(9) 0.0568(9) 0.0071(7) 0.0100(7) -0.0025(7)
C11 0.0522(9) 0.0563(10) 0.0602(9) 0.0081(8) 0.0038(7) 0.0036(8)
C12 0.0715(12) 0.0903(14) 0.0818(13) 0.0300(11) -0.0068(10) 0.0046(11)
N1 0.0404(7) 0.0503(7) 0.0589(8) 0.0055(6) -0.0046(5) -0.0068(6)
O1 0.0365(6) 0.0759(8) 0.0623(7) 0.0164(5) 0.0026(5) -0.0090(5)
O2 0.0564(7) 0.0806(9) 0.0850(9) 0.0260(7) -0.0125(6) -0.0136(6)

loop_
_atom_type_symbol
_atom_type_description
_atom_type_scat_dispersion_real
_atom_type_scat_dispersion_imag
_atom_type_scat_source
C C 0.0033 0.0016 'International Tables Vol C Tables 4.2.6.8 and 6.1.1.4'
H H 0.0000 0.0000 'International Tables Vol C Tables 4.2.6.8 and 6.1.1.4'
N N 0.0061 0.0033 'International Tables Vol C Tables 4.2.6.8 and 6.1.1.4'
O O 0.0106 0.0060 'International Tables Vol C Tables 4.2.6.8 and 6.1.1.4'

loop_
_geom_angle_atom_site_label_1
_geom_angle_atom_site_label_2
_geom_angle_atom_site_label_3
_geom_angle
_geom_angle_site_symmetry_1
_geom_angle_site_symmetry_3
C6 C1 C2 119.96(15) . .
C6 C1 H1 120.0 . .
C2 C1 H1 120.0 . .
C3 C2 C1 119.91(15) . .
C3 C2 H2 120.0 . .
C1 C2 H2 120.0 . .
C2 C3 C4 120.33(15) . .
C2 C3 H3 119.8 . .
C4 C3 H3 119.8 . .
C3 C4 C5 121.21(15) . .
C3 C4 H4 119.4 . .
C5 C4 H4 119.4 . .
C4 C5 N1 127.68(14) . .
C4 C5 C6 117.64(13) . .
N1 C5 C6 114.68(12) . .
O1 C6 C1 124.65(14) . .
O1 C6 C5 114.46(13) . .
C1 C6 C5 120.89(14) . .
O1 C7 C7 105.30(15) . 3_766
O1 C7 H7A 110.7 . .
C7 C7 H7A 110.7 3_766 .
O1 C7 H7B 110.7 . .
C7 C7 H7B 110.7 3_766 .
H7A C7 H7B 108.8 . .
C9 C8 H8A 109.5 . .
C9 C8 H8B 109.5 . .
H8A C8 H8B 109.5 . .
C9 C8 H8C 109.5 . .
H8A C8 H8C 109.5 . .
H8B C8 H8C 109.5 . .
N1 C9 C10 119.29(13) . .
N1 C9 C8 120.92(14) . .
C10 C9 C8 119.79(14) . .
C9 C10 C11 125.96(15) . .
C9 C10 H10 117.0 . .
C11 C10 H10 117.0 . .
O2 C11 C10 123.34(14) . .
O2 C11 C12 118.82(15) . .
C10 C11 C12 117.84(15) . .
C11 C12 H12A 109.5 . .
C11 C12 H12B 109.5 . .
H12A C12 H12B 109.5 . .
C11 C12 H12C 109.5 . .
H12A C12 H12C 109.5 . .
H12B C12 H12C 109.5 . .
C9 N1 C5 133.78(13) . .
C9 N1 H1A 113.1 . .
C5 N1 H1A 113.1 . .
C6 O1 C7 118.67(12) . .

loop_
_geom_bond_atom_site_label_1
_geom_bond_atom_site_label_2
_geom_bond_distance
_geom_bond_site_symmetry_2
C1 C6 1.376(2) .
C1 C2 1.391(2) .
C1 H1 0.9300 .
C2 C3 1.366(2) .
C2 H2 0.9300 .
C3 C4 1.384(2) .
C3 H3 0.9300 .
C4 C5 1.387(2) .
C4 H4 0.9300 .
C5 N1 1.4066(19) .
C5 C6 1.408(2) .
C6 O1 1.3723(17) .
C7 O1 1.4209(18) .
C7 C7 1.507(3) 3_766
C7 H7A 0.9700 .
C7 H7B 0.9700 .
C8 C9 1.496(2) .
C8 H8A 0.9600 .
C8 H8B 0.9600 .
C8 H8C 0.9600 .
C9 N1 1.3500(19) .
C9 C10 1.369(2) .
C10 C11 1.423(2) .
C10 H10 0.9300 .
C11 O2 1.2423(19) .
C11 C12 1.504(2) .
C12 H12A 0.9600 .
C12 H12B 0.9600 .
C12 H12C 0.9600 .
N1 H1A 0.8600 .

loop_
_geom_torsion_atom_site_label_1
_geom_torsion_atom_site_label_2
_geom_torsion_atom_site_label_3
_geom_torsion_atom_site_label_4
_geom_torsion
_geom_torsion_site_symmetry_1
C6 C1 C2 C3 -0.5(2) .
C1 C2 C3 C4 1.1(2) .
C2 C3 C4 C5 0.2(3) .
C3 C4 C5 N1 178.59(15) .
C3 C4 C5 C6 -2.0(2) .
C2 C1 C6 O1 178.64(14) .
C2 C1 C6 C5 -1.4(2) .
C4 C5 C6 O1 -177.46(13) .
N1 C5 C6 O1 2.06(18) .
C4 C5 C6 C1 2.5(2) .
N1 C5 C6 C1 -177.93(13) .
N1 C9 C10 C11 -0.3(2) .
C8 C9 C10 C11 179.83(16) .
C9 C10 C11 O2 1.6(3) .
C9 C10 C11 C12 -178.02(16) .
C10 C9 N1 C5 178.99(15) .
C8 C9 N1 C5 -1.2(3) .
C4 C5 N1 C9 -2.0(3) .
C6 C5 N1 C9 178.54(14) .
C1 C6 O1 C7 -6.3(2) .
C5 C6 O1 C7 173.68(13) .
C7 C7 O1 C6 -173.86(16) 3_766
